data_7043575
loop_
_publ_author_name
'Lee, Kyounghoon'
'Donahue, Courtney M.'
'Daly, Scott R.'

_publ_section_title
;
 Triaminoborane-bridged diphosphine complexes with Ni and Pd: coordination
 chemistry, structures, and ligand-centered reactivity
;
_journal_name_full 'Dalton Trans.'
_journal_paper_doi 10.1039/C7DT02144E
_journal_year 2017
_chemical_formula_moiety 'C18 H40 B Cl2 N3 P2 Pd'
_chemical_formula_sum 'C18 H40 B Cl2 N3 P2 Pd'
_chemical_formula_weight 548.58
_space_group_crystal_system monoclinic
_space_group_IT_number 14
_space_group_name_Hall '-P 2yn'
_space_group_name_H-M_alt 'P 1 21/n 1'
_symmetry_space_group_name_Hall '-P 2yn'
_symmetry_space_group_name_H-M 'P 1 21/n 1'
_atom_sites_solution_hydrogens geom
_audit_creation_date 2016-10-18
_audit_creation_method
;
Olex2 1.2
(compiled 2016.09.09 svn.r3337 for OlexSys, GUI svn.r5227)
;
_audit_update_record
;
2017-06-30 deposited with the CCDC.
2017-07-03 downloaded from the CCDC.
;
_cell_angle_alpha 90
_cell_angle_beta 94.786(5)
_cell_angle_gamma 90
_cell_formula_units_Z 4
_cell_length_a 8.8840(9)
_cell_length_b 17.2077(17)
_cell_length_c 16.0964(16)
_cell_measurement_reflns_used 9900
_cell_measurement_temperature 190(2)
_cell_measurement_theta_max 27.92
_cell_measurement_theta_min 2.53
_cell_volume 2452.1(4)
_computing_cell_refinement 'APEX II (Bruker-AXS, 2015)'
_computing_data_collection 'APEX II (Bruker-AXS, 2015)'
_computing_data_reduction 'APEX II (Bruker-AXS, 2015)'
_computing_molecular_graphics 'Olex2 (Dolomanov et al., 2009)'
_computing_publication_material 'Olex2 (Dolomanov et al., 2009)'
_computing_structure_refinement 'ShelXL (Sheldrick, 2015)'
_computing_structure_solution 'ShelXT (Sheldrick, 2015)'
_diffrn_ambient_temperature 190.15
_diffrn_measured_fraction_theta_full 0.998
_diffrn_measured_fraction_theta_max 0.997
_diffrn_measurement_device_type 'Bruker Nonius Kappa Apex II'
_diffrn_radiation_type MoK\a
_diffrn_radiation_wavelength 0.71073
_diffrn_reflns_av_R_equivalents 0.0340
_diffrn_reflns_av_unetI/netI 0.0270
_diffrn_reflns_Laue_measured_fraction_full 0.998
_diffrn_reflns_Laue_measured_fraction_max 0.997
_diffrn_reflns_limit_h_max 11
_diffrn_reflns_limit_h_min -11
_diffrn_reflns_limit_k_max 22
_diffrn_reflns_limit_k_min -22
_diffrn_reflns_limit_l_max 21
_diffrn_reflns_limit_l_min -19
_diffrn_reflns_number 32053
_diffrn_reflns_point_group_measured_fraction_full 0.998
_diffrn_reflns_point_group_measured_fraction_max 0.997
_diffrn_reflns_theta_full 25.242
_diffrn_reflns_theta_max 27.968
_diffrn_reflns_theta_min 2.587
_exptl_absorpt_coefficient_mu 1.115
_exptl_absorpt_correction_T_max 0.7456
_exptl_absorpt_correction_T_min 0.6723
_exptl_absorpt_correction_type multi-scan
_exptl_absorpt_process_details
;
SADABS-2014/5 (Bruker,2014/5) was used for absorption correction.
wR2(int) was 0.0522 before and 0.0450 after correction.
The Ratio of minimum to maximum transmission is 0.9017.
The \l/2 correction factor is 0.00150.
;
_exptl_crystal_colour colourless
_exptl_crystal_colour_primary colourless
_exptl_crystal_density_diffrn 1.486
_exptl_crystal_description plate
_exptl_crystal_F_000 1136
_exptl_crystal_size_max 0.36
_exptl_crystal_size_mid 0.19
_exptl_crystal_size_min 0.05
_refine_diff_density_max 0.470
_refine_diff_density_min -0.329
_refine_diff_density_rms 0.064
_refine_ls_extinction_method none
_refine_ls_goodness_of_fit_ref 1.023
_refine_ls_hydrogen_treatment constr
_refine_ls_matrix_type full
_refine_ls_number_parameters 252
_refine_ls_number_reflns 5882
_refine_ls_number_restraints 0
_refine_ls_restrained_S_all 1.023
_refine_ls_R_factor_all 0.0351
_refine_ls_R_factor_gt 0.0245
_refine_ls_shift/su_max 0.004
_refine_ls_shift/su_mean 0.000
_refine_ls_structure_factor_coef Fsqd
_refine_ls_weighting_details 'w=1/[\s^2^(Fo^2^)+(0.0206P)^2^+1.6402P] where P=(Fo^2^+2Fc^2^)/3'
_refine_ls_weighting_scheme calc
_refine_ls_wR_factor_gt 0.0531
_refine_ls_wR_factor_ref 0.0577
_reflns_Friedel_coverage 0.000
_reflns_number_gt 4915
_reflns_number_total 5882
_reflns_threshold_expression 'I > 2\s(I)'
_cod_data_source_file c7dt02144e2.cif
_cod_data_source_block dal1622
_cod_database_code 7043575
_shelx_space_group_comment
;
The symmetry employed for this shelxl refinement is uniquely defined
by the following loop, which should always be used as a source of
symmetry information in preference to the above space-group names.
They are only intended as comments.
;
_shelx_estimated_absorpt_t_max 0.946
_shelx_estimated_absorpt_t_min 0.690
_olex2_refinement_description
;
1. Fixed Uiso
 At 1.2 times of:
  All C(H) groups, All C(H,H) groups
 At 1.5 times of:
  All C(H,H,H) groups
2.a Ternary CH refined with riding coordinates:
 C21(H21), C11(H11), C41(H41), C31(H31)
2.b Secondary CH2 refined with riding coordinates:
 C1(H1A,H1B), C4(H4A,H4B), C3(H3A,H3B), C2(H2A,H2B), C5(H5A,H5B), C6(H6A,H6B)
2.c Idealised Me refined as rotating group:
 C22(H22A,H22B,H22C), C23(H23A,H23B,H23C), C12(H12A,H12B,H12C), C43(H43A,H43B,
 H43C), C13(H13A,H13B,H13C), C42(H42A,H42B,H42C), C33(H33A,H33B,H33C), C32(H32A,
 H32B,H32C)
;
_shelx_shelxl_version_number 2014/7
_olex2_submission_special_instructions 'No special instructions were received'

loop_
_space_group_symop_operation_xyz
'x, y, z'
'-x+1/2, y+1/2, -z+1/2'
'-x, -y, -z'
'x-1/2, -y-1/2, z-1/2'

loop_
_atom_site_label
_atom_site_type_symbol
_atom_site_fract_x
_atom_site_fract_y
_atom_site_fract_z
_atom_site_U_iso_or_equiv
_atom_site_adp_type
_atom_site_occupancy
_atom_site_site_symmetry_order
_atom_site_calc_flag
_atom_site_refinement_flags_posn
Pd1 Pd 0.36683(2) 0.75881(2) 0.72083(2) 0.02098(5) Uani 1 1 d .
P1 P 0.32554(6) 0.63059(3) 0.70904(3) 0.02038(10) Uani 1 1 d .
P2 P 0.37621(6) 0.77958(3) 0.58379(3) 0.02384(11) Uani 1 1 d .
Cl2 Cl 0.41687(7) 0.89225(3) 0.74574(3) 0.03912(14) Uani 1 1 d .
Cl1 Cl 0.35309(8) 0.74885(3) 0.86664(3) 0.04446(15) Uani 1 1 d .
N1 N 0.33426(19) 0.58928(9) 0.61493(9) 0.0238(3) Uani 1 1 d .
N3 N 0.2843(2) 0.57451(11) 0.46289(10) 0.0313(4) Uani 1 1 d .
N2 N 0.3241(2) 0.70745(11) 0.51728(10) 0.0303(4) Uani 1 1 d .
C21 C 0.4717(2) 0.58574(12) 0.78197(12) 0.0251(4) Uani 1 1 d .
H21 H 0.4672 0.6149 0.8354 0.030 Uiso 1 1 calc R
C22 C 0.6277(2) 0.60391(14) 0.75319(13) 0.0315(5) Uani 1 1 d .
H22A H 0.6329 0.5855 0.6959 0.047 Uiso 1 1 calc GR
H22B H 0.7054 0.5777 0.7899 0.047 Uiso 1 1 calc GR
H22C H 0.6448 0.6602 0.7553 0.047 Uiso 1 1 calc GR
C1 C 0.3307(3) 0.50253(12) 0.61518(14) 0.0336(5) Uani 1 1 d .
H1A H 0.3142 0.4840 0.6719 0.040 Uiso 1 1 calc R
H1B H 0.4296 0.4824 0.6007 0.040 Uiso 1 1 calc R
C11 C 0.1382(2) 0.60001(12) 0.73830(13) 0.0285(4) Uani 1 1 d .
H11 H 0.1251 0.5447 0.7200 0.034 Uiso 1 1 calc R
C41 C 0.2447(2) 0.86148(13) 0.55959(13) 0.0304(5) Uani 1 1 d .
H41 H 0.2658 0.8991 0.6065 0.036 Uiso 1 1 calc R
C4 C 0.2822(3) 0.59988(16) 0.37615(13) 0.0434(6) Uani 1 1 d .
H4A H 0.1763 0.6043 0.3520 0.052 Uiso 1 1 calc R
H4B H 0.3335 0.5607 0.3435 0.052 Uiso 1 1 calc R
C31 C 0.5651(3) 0.80686(14) 0.55316(14) 0.0358(5) Uani 1 1 d .
H31 H 0.5558 0.8107 0.4910 0.043 Uiso 1 1 calc R
C23 C 0.4607(3) 0.50008(14) 0.80583(15) 0.0406(6) Uani 1 1 d .
H23A H 0.3553 0.4871 0.8135 0.061 Uiso 1 1 calc GR
H23B H 0.5232 0.4905 0.8579 0.061 Uiso 1 1 calc GR
H23C H 0.4965 0.4677 0.7614 0.061 Uiso 1 1 calc GR
C12 C 0.0175(2) 0.64662(15) 0.68705(16) 0.0427(6) Uani 1 1 d .
H12A H 0.0165 0.7000 0.7081 0.064 Uiso 1 1 calc GR
H12B H -0.0815 0.6227 0.6916 0.064 Uiso 1 1 calc GR
H12C H 0.0401 0.6471 0.6285 0.064 Uiso 1 1 calc GR
C3 C 0.2429(3) 0.49310(14) 0.46778(14) 0.0419(6) Uani 1 1 d .
H3A H 0.3270 0.4605 0.4508 0.050 Uiso 1 1 calc R
H3B H 0.1533 0.4829 0.4286 0.050 Uiso 1 1 calc R
C2 C 0.2083(3) 0.47110(14) 0.55442(14) 0.0411(6) Uani 1 1 d .
H2A H 0.1095 0.4930 0.5665 0.049 Uiso 1 1 calc R
H2B H 0.2032 0.4138 0.5594 0.049 Uiso 1 1 calc R
C43 C 0.0831(3) 0.83412(14) 0.56719(15) 0.0398(6) Uani 1 1 d .
H43A H 0.0579 0.7929 0.5264 0.060 Uiso 1 1 calc GR
H43B H 0.0135 0.8778 0.5566 0.060 Uiso 1 1 calc GR
H43C H 0.0741 0.8140 0.6235 0.060 Uiso 1 1 calc GR
C5 C 0.3599(3) 0.67688(16) 0.37024(14) 0.0486(7) Uani 1 1 d .
H5A H 0.4696 0.6707 0.3849 0.058 Uiso 1 1 calc R
H5B H 0.3450 0.6968 0.3124 0.058 Uiso 1 1 calc R
C13 C 0.1120(3) 0.60178(17) 0.83083(15) 0.0488(7) Uani 1 1 d .
H13A H 0.1959 0.5756 0.8629 0.073 Uiso 1 1 calc GR
H13B H 0.0172 0.5750 0.8396 0.073 Uiso 1 1 calc GR
H13C H 0.1062 0.6558 0.8494 0.073 Uiso 1 1 calc GR
B1 B 0.3138(2) 0.62446(14) 0.53237(13) 0.0252(5) Uani 1 1 d .
C42 C 0.2549(4) 0.90967(17) 0.48028(16) 0.0573(8) Uani 1 1 d .
H42A H 0.3613 0.9173 0.4704 0.086 Uiso 1 1 calc GR
H42B H 0.2069 0.9603 0.4870 0.086 Uiso 1 1 calc GR
H42C H 0.2032 0.8823 0.4328 0.086 Uiso 1 1 calc GR
C33 C 0.6760(3) 0.74120(16) 0.57538(18) 0.0485(7) Uani 1 1 d .
H33A H 0.6997 0.7398 0.6359 0.073 Uiso 1 1 calc GR
H33B H 0.7689 0.7499 0.5479 0.073 Uiso 1 1 calc GR
H33C H 0.6307 0.6916 0.5567 0.073 Uiso 1 1 calc GR
C6 C 0.2957(3) 0.73333(15) 0.42870(13) 0.0455(6) Uani 1 1 d .
H6A H 0.3422 0.7850 0.4221 0.055 Uiso 1 1 calc R
H6B H 0.1856 0.7384 0.4145 0.055 Uiso 1 1 calc R
C32 C 0.6285(3) 0.88396(17) 0.5853(2) 0.0673(9) Uani 1 1 d .
H32A H 0.5524 0.9247 0.5742 0.101 Uiso 1 1 calc GR
H32B H 0.7188 0.8968 0.5570 0.101 Uiso 1 1 calc GR
H32C H 0.6552 0.8803 0.6455 0.101 Uiso 1 1 calc GR

loop_
_atom_site_aniso_label
_atom_site_aniso_U_11
_atom_site_aniso_U_22
_atom_site_aniso_U_33
_atom_site_aniso_U_23
_atom_site_aniso_U_13
_atom_site_aniso_U_12
Pd1 0.02009(8) 0.02627(8) 0.01646(7) -0.00168(6) 0.00071(5) 0.00000(6)
P1 0.0183(2) 0.0267(3) 0.0165(2) -0.00153(18) 0.00389(18) -0.00086(19)
P2 0.0215(3) 0.0312(3) 0.0189(2) 0.0035(2) 0.00283(19) 0.0011(2)
Cl2 0.0461(3) 0.0279(3) 0.0404(3) -0.0043(2) -0.0145(3) -0.0004(2)
Cl1 0.0695(4) 0.0459(3) 0.0186(2) -0.0057(2) 0.0078(2) 0.0020(3)
N1 0.0250(9) 0.0269(9) 0.0198(8) -0.0046(6) 0.0031(7) 0.0015(7)
N3 0.0273(10) 0.0452(11) 0.0208(8) -0.0098(8) -0.0007(7) 0.0045(8)
N2 0.0376(11) 0.0389(10) 0.0141(8) 0.0004(7) 0.0008(7) 0.0035(8)
C21 0.0223(10) 0.0343(11) 0.0187(9) 0.0019(8) 0.0019(7) -0.0002(8)
C22 0.0230(11) 0.0460(13) 0.0254(10) 0.0016(9) 0.0004(8) -0.0002(9)
C1 0.0378(13) 0.0294(11) 0.0340(11) -0.0062(9) 0.0054(10) 0.0017(9)
C11 0.0232(10) 0.0322(11) 0.0314(11) -0.0019(9) 0.0101(8) -0.0046(8)
C41 0.0314(12) 0.0341(12) 0.0250(10) 0.0038(8) -0.0015(8) 0.0059(9)
C4 0.0446(15) 0.0654(17) 0.0188(10) -0.0126(10) -0.0055(9) 0.0164(12)
C31 0.0275(12) 0.0467(14) 0.0346(12) 0.0132(10) 0.0113(9) -0.0002(10)
C23 0.0410(14) 0.0383(13) 0.0411(13) 0.0123(10) -0.0044(11) -0.0010(11)
C12 0.0185(11) 0.0516(15) 0.0585(15) 0.0039(12) 0.0061(10) -0.0007(10)
C3 0.0376(14) 0.0497(15) 0.0380(13) -0.0232(11) 0.0005(10) -0.0045(11)
C2 0.0375(14) 0.0422(14) 0.0446(14) -0.0159(11) 0.0086(11) -0.0096(11)
C43 0.0268(12) 0.0451(14) 0.0465(14) -0.0087(11) -0.0033(10) 0.0065(10)
C5 0.0586(17) 0.0689(18) 0.0180(11) -0.0004(11) 0.0028(11) 0.0141(14)
C13 0.0412(15) 0.0699(18) 0.0387(13) -0.0023(12) 0.0228(11) -0.0079(13)
B1 0.0151(10) 0.0393(13) 0.0212(11) -0.0058(9) 0.0019(8) 0.0050(9)
C42 0.070(2) 0.0577(18) 0.0446(15) 0.0239(13) 0.0078(14) 0.0219(15)
C33 0.0278(13) 0.0596(17) 0.0606(16) 0.0189(13) 0.0190(12) 0.0077(11)
C6 0.0620(18) 0.0560(16) 0.0182(10) 0.0020(10) 0.0012(10) 0.0141(13)
C32 0.0363(16) 0.0535(18) 0.115(3) 0.0052(18) 0.0247(17) -0.0152(13)

loop_
_atom_type_symbol
_atom_type_description
_atom_type_scat_dispersion_real
_atom_type_scat_dispersion_imag
_atom_type_scat_source
C C 0.0033 0.0016 'International Tables Vol C Tables 4.2.6.8 and 6.1.1.4'
H H 0.0000 0.0000 'International Tables Vol C Tables 4.2.6.8 and 6.1.1.4'
B B 0.0013 0.0007 'International Tables Vol C Tables 4.2.6.8 and 6.1.1.4'
Cl Cl 0.1484 0.1585 'International Tables Vol C Tables 4.2.6.8 and 6.1.1.4'
N N 0.0061 0.0033 'International Tables Vol C Tables 4.2.6.8 and 6.1.1.4'
P P 0.1023 0.0942 'International Tables Vol C Tables 4.2.6.8 and 6.1.1.4'
Pd Pd -0.9988 1.0072 'International Tables Vol C Tables 4.2.6.8 and 6.1.1.4'

loop_
_geom_angle_atom_site_label_1
_geom_angle_atom_site_label_2
_geom_angle_atom_site_label_3
_geom_angle
P1 Pd1 P2 95.323(19)
P1 Pd1 Cl2 174.998(19)
P1 Pd1 Cl1 89.489(19)
P2 Pd1 Cl2 89.44(2)
P2 Pd1 Cl1 174.92(2)
Cl1 Pd1 Cl2 85.80(2)
N1 P1 Pd1 118.23(6)
N1 P1 C21 108.26(9)
N1 P1 C11 102.70(9)
C21 P1 Pd1 104.84(7)
C11 P1 Pd1 113.83(7)
C11 P1 C21 108.69(9)
N2 P2 Pd1 118.59(6)
N2 P2 C41 107.04(10)
N2 P2 C31 103.05(10)
C41 P2 Pd1 104.69(7)
C31 P2 Pd1 114.31(8)
C31 P2 C41 108.76(10)
C1 N1 P1 114.70(13)
B1 N1 P1 129.37(14)
B1 N1 C1 114.62(16)
C3 N3 C4 110.91(18)
B1 N3 C4 124.0(2)
B1 N3 C3 124.98(18)
B1 N2 P2 129.65(14)
B1 N2 C6 116.38(18)
C6 N2 P2 113.81(15)
P1 C21 H21 105.1
C22 C21 P1 109.22(13)
C22 C21 H21 105.1
C23 C21 P1 120.43(15)
C23 C21 H21 105.1
C23 C21 C22 110.62(18)
C21 C22 H22A 109.5
C21 C22 H22B 109.5
C21 C22 H22C 109.5
H22A C22 H22B 109.5
H22A C22 H22C 109.5
H22B C22 H22C 109.5
N1 C1 H1A 109.2
N1 C1 H1B 109.2
N1 C1 C2 111.88(19)
H1A C1 H1B 107.9
C2 C1 H1A 109.2
C2 C1 H1B 109.2
P1 C11 H11 106.4
C12 C11 P1 108.69(14)
C12 C11 H11 106.4
C12 C11 C13 111.08(19)
C13 C11 P1 117.24(16)
C13 C11 H11 106.4
P2 C41 H41 105.0
C43 C41 P2 109.26(15)
C43 C41 H41 105.0
C43 C41 C42 110.9(2)
C42 C41 P2 120.48(17)
C42 C41 H41 105.0
N3 C4 H4A 109.5
N3 C4 H4B 109.5
N3 C4 C5 110.78(18)
H4A C4 H4B 108.1
C5 C4 H4A 109.5
C5 C4 H4B 109.5
P2 C31 H31 106.4
C33 C31 P2 109.43(15)
C33 C31 H31 106.4
C32 C31 P2 116.78(18)
C32 C31 H31 106.4
C32 C31 C33 110.8(2)
C21 C23 H23A 109.5
C21 C23 H23B 109.5
C21 C23 H23C 109.5
H23A C23 H23B 109.5
H23A C23 H23C 109.5
H23B C23 H23C 109.5
C11 C12 H12A 109.5
C11 C12 H12B 109.5
C11 C12 H12C 109.5
H12A C12 H12B 109.5
H12A C12 H12C 109.5
H12B C12 H12C 109.5
N3 C3 H3A 109.3
N3 C3 H3B 109.3
N3 C3 C2 111.47(18)
H3A C3 H3B 108.0
C2 C3 H3A 109.3
C2 C3 H3B 109.3
C1 C2 C3 108.72(19)
C1 C2 H2A 109.9
C1 C2 H2B 109.9
C3 C2 H2A 109.9
C3 C2 H2B 109.9
H2A C2 H2B 108.3
C41 C43 H43A 109.5
C41 C43 H43B 109.5
C41 C43 H43C 109.5
H43A C43 H43B 109.5
H43A C43 H43C 109.5
H43B C43 H43C 109.5
C4 C5 H5A 109.8
C4 C5 H5B 109.8
H5A C5 H5B 108.2
C6 C5 C4 109.4(2)
C6 C5 H5A 109.8
C6 C5 H5B 109.8
C11 C13 H13A 109.5
C11 C13 H13B 109.5
C11 C13 H13C 109.5
H13A C13 H13B 109.5
H13A C13 H13C 109.5
H13B C13 H13C 109.5
N3 B1 N1 117.9(2)
N3 B1 N2 118.31(18)
N2 B1 N1 123.77(18)
C41 C42 H42A 109.5
C41 C42 H42B 109.5
C41 C42 H42C 109.5
H42A C42 H42B 109.5
H42A C42 H42C 109.5
H42B C42 H42C 109.5
C31 C33 H33A 109.5
C31 C33 H33B 109.5
C31 C33 H33C 109.5
H33A C33 H33B 109.5
H33A C33 H33C 109.5
H33B C33 H33C 109.5
N2 C6 C5 111.3(2)
N2 C6 H6A 109.4
N2 C6 H6B 109.4
C5 C6 H6A 109.4
C5 C6 H6B 109.4
H6A C6 H6B 108.0
C31 C32 H32A 109.5
C31 C32 H32B 109.5
C31 C32 H32C 109.5
H32A C32 H32B 109.5
H32A C32 H32C 109.5
H32B C32 H32C 109.5

loop_
_geom_bond_atom_site_label_1
_geom_bond_atom_site_label_2
_geom_bond_distance
Pd1 P1 2.2420(6)
Pd1 P2 2.2431(5)
Pd1 Cl2 2.3667(6)
Pd1 Cl1 2.3665(6)
P1 N1 1.6810(16)
P1 C21 1.846(2)
P1 C11 1.844(2)
P2 N2 1.6787(18)
P2 C41 1.851(2)
P2 C31 1.849(2)
N1 C1 1.493(3)
N1 B1 1.458(3)
N3 C4 1.462(3)
N3 C3 1.452(3)
N3 B1 1.418(3)
N2 B1 1.453(3)
N2 C6 1.495(3)
C21 H21 1.0000
C21 C22 1.530(3)
C21 C23 1.528(3)
C22 H22A 0.9800
C22 H22B 0.9800
C22 H22C 0.9800
C1 H1A 0.9900
C1 H1B 0.9900
C1 C2 1.501(3)
C11 H11 1.0000
C11 C12 1.525(3)
C11 C13 1.527(3)
C41 H41 1.0000
C41 C43 1.525(3)
C41 C42 1.531(3)
C4 H4A 0.9900
C4 H4B 0.9900
C4 C5 1.501(4)
C31 H31 1.0000
C31 C33 1.522(3)
C31 C32 1.515(4)
C23 H23A 0.9800
C23 H23B 0.9800
C23 H23C 0.9800
C12 H12A 0.9800
C12 H12B 0.9800
C12 H12C 0.9800
C3 H3A 0.9900
C3 H3B 0.9900
C3 C2 1.501(3)
C2 H2A 0.9900
C2 H2B 0.9900
C43 H43A 0.9800
C43 H43B 0.9800
C43 H43C 0.9800
C5 H5A 0.9900
C5 H5B 0.9900
C5 C6 1.497(3)
C13 H13A 0.9800
C13 H13B 0.9800
C13 H13C 0.9800
C42 H42A 0.9800
C42 H42B 0.9800
C42 H42C 0.9800
C33 H33A 0.9800
C33 H33B 0.9800
C33 H33C 0.9800
C6 H6A 0.9900
C6 H6B 0.9900
C32 H32A 0.9800
C32 H32B 0.9800
C32 H32C 0.9800
